data_2310743
loop_
_publ_author_name
'W\"olfel, Alexander'
'Dorscht, Philipp'
'Lichtenberg, Frank'
'van Smaalen, Sander'

_publ_section_title
;
 Anisotropic thermal expansion of La(n)(Ti,Fe)(n)O(3n + 2) (n = 5 and 6)
;
_journal_coden_ASTM ACSBDA
_journal_coeditor_code BP5048
_journal_issue 2
_journal_name_full
;
 Acta Crystallographica, Section B: Structural Science, Crystal
 Engineering and Materials
;
_journal_page_first 137
_journal_page_last 144
_journal_paper_doi 10.1107/S2052519213003126
_journal_volume 69
_journal_year 2013
_chemical_formula_sum 'Fe0.571 La3.429 O11.429 Ti2.858'
_chemical_formula_weight 827.9
_space_group_IT_number 14
_space_group_ssg_name X21/b(\a\b0)00
_symmetry_cell_setting monoclinic
_symmetry_space_group_name_Hall '-P 2ybc (-1/4*x+1/2*z,1/2*x,y)'
_symmetry_space_group_name_H-M 'P 1 21/c 1 (2*c,2*a+c,b)'
_cell_angle_alpha 90
_cell_angle_beta 90
_cell_angle_gamma 90.007(17)
_cell_formula_units_Z 1
_cell_length_a 7.8248(18)
_cell_length_b 5.2721(14)
_cell_length_c 5.5483(16)
_cell_measurement_reflns_used 0
_cell_measurement_temperature 140
_cell_modulation_dimension 1
_cell_volume 228.88(10)
_diffrn_ambient_temperature 140
_diffrn_detector 'MarResearch Mar345'
_diffrn_measured_fraction_theta_full 0.98
_diffrn_measured_fraction_theta_max 0.88
_diffrn_measurement_device 'Image-Plate diffractometer'
_diffrn_measurement_device_type 'MarResearch Mar345dtb'
_diffrn_measurement_method 'Rotating, \f scans'
_diffrn_radiation_monochromator graphite
_diffrn_radiation_probe x-ray
_diffrn_radiation_source 'rotating anode X-ray tube'
_diffrn_radiation_type 'Mo K\a'
_diffrn_radiation_wavelength 0.71069
_diffrn_reflns_av_R_equivalents 0.0478
_diffrn_reflns_av_sigmaI/netI 0.038
_diffrn_reflns_limit_h_max 12
_diffrn_reflns_limit_h_min -12
_diffrn_reflns_limit_index_m_1_max 7
_diffrn_reflns_limit_index_m_1_min -7
_diffrn_reflns_limit_k_max 9
_diffrn_reflns_limit_k_min -9
_diffrn_reflns_limit_l_max 8
_diffrn_reflns_limit_l_min -8
_diffrn_reflns_number 55250
_diffrn_reflns_theta_full 34.11
_diffrn_reflns_theta_max 39.32
_diffrn_reflns_theta_min 2.21
_diffrn_source_current 75
_diffrn_source_voltage 55
_diffrn_standards_number 0
_exptl_absorpt_coefficient_mu 18.936
_exptl_absorpt_correction_T_max 0.7477
_exptl_absorpt_correction_T_min 0.3379
_exptl_absorpt_correction_type numerical
_exptl_absorpt_process_details 'SADABS (version(2008/1)'
_exptl_crystal_colour 'metallic gray'
_exptl_crystal_density_diffrn 6.0043
_exptl_crystal_description 'thick plate'
_exptl_crystal_F_000 367
_exptl_crystal_size_max 0.012
_exptl_crystal_size_mid 0.08
_exptl_crystal_size_min 0.005
_refine_diff_density_max 17.47
_refine_diff_density_min -4.75
_refine_ls_extinction_method none
_refine_ls_goodness_of_fit_gt 3.31
_refine_ls_goodness_of_fit_ref 3.22
_refine_ls_number_constraints 8
_refine_ls_number_parameters 161
_refine_ls_number_reflns 12312
_refine_ls_number_restraints 0
_refine_ls_R_factor_all 0.0672
_refine_ls_R_factor_gt 0.0622
_refine_ls_shift/su_max 0.0019
_refine_ls_shift/su_mean 0.0004
_refine_ls_structure_factor_coef F
_refine_ls_weighting_details w=1/(\s^2^(F)+0.0001F^2^)
_refine_ls_weighting_scheme sigma
_refine_ls_wR_factor_gt 0.0833
_refine_ls_wR_factor_ref 0.0841
_reflns_number_gt 11441
_reflns_number_total 12312
_reflns_threshold_expression I>3\s(I)
_cod_data_source_file bp5048sup1.cif
_cod_data_source_block n6_140K
_cod_database_code 2310743
_jana_cell_commen_supercell_matrix_1_1 1
_jana_cell_commen_supercell_matrix_1_2 0
_jana_cell_commen_supercell_matrix_1_3 0
_jana_cell_commen_supercell_matrix_2_1 0
_jana_cell_commen_supercell_matrix_2_2 14
_jana_cell_commen_supercell_matrix_2_3 0
_jana_cell_commen_supercell_matrix_3_1 0
_jana_cell_commen_supercell_matrix_3_2 0
_jana_cell_commen_supercell_matrix_3_3 1
_jana_cell_commen_t_section_1 0.018

loop_
_space_group_symop_id
_space_group_symop_operation_xyz
1 x,y,z
2 -x+0.25,-y,z+0.5
3 x+0.25,y+0.5,z
4 -x+0.5,-y+0.5,z+0.5
5 x+0.5,y,z
6 -x+0.75,-y,z+0.5
7 x+0.75,y+0.5,z
8 -x,-y+0.5,z+0.5
9 -x,-y,-z
10 x+0.25,y,-z+0.5
11 -x+0.25,-y+0.5,-z
12 x+0.5,y+0.5,-z+0.5
13 -x+0.5,-y,-z
14 x+0.75,y,-z+0.5
15 -x+0.75,-y+0.5,-z
16 x,y+0.5,-z+0.5

loop_
_space_group_symop_ssg_id
_space_group_symop_ssg_operation_algebraic
1 x1,x2,x3,x4
2 -x1+1/4,-x2,x3+1/2,-x4+1/4
3 -x1,-x2,-x3,-x4+1/2
4 x1,x2+1/2,-x3+1/2,x4
5 x1+3/4,x2+1/2,x3,x4+1/4
6 -x1,-x2+1/2,x3+1/2,-x4+1/2
7 -x1+3/4,-x2+1/2,-x3,-x4+3/4
8 x1+3/4,x2,-x3+1/2,x4+1/4
9 x1+1/2,x2,x3,x4+1/2
10 -x1+3/4,-x2,x3+1/2,-x4+3/4
11 -x1+1/2,-x2,-x3,-x4
12 x1+1/2,x2+1/2,-x3+1/2,x4+1/2
13 x1+1/4,x2+1/2,x3,x4+3/4
14 -x1+1/2,-x2+1/2,x3+1/2,-x4
15 -x1+1/4,-x2+1/2,-x3,-x4+1/4
16 x1+1/4,x2,-x3+1/2,x4+3/4

loop_
_atom_site_label
_atom_site_type_symbol
_atom_site_fract_x
_atom_site_fract_y
_atom_site_fract_z
_atom_site_adp_type
_atom_site_U_iso_or_equiv
_atom_site_symmetry_multiplicity
_atom_site_occupancy
_atom_site_calc_flag
La1 La -0.00029(3) -0.01871(4) 0.00286(4) Uani 0.00583(6) 16 0.1429 d
La2 La -0.00156(9) 0.29784(8) -0.09002(14) Uani 0.00629(9) 16 0.0357 d
La3 La -0.00288(9) -0.23013(10) 0.04607(14) Uani 0.01018(11) 16 0.0357 d
Ti11 Ti 0.25 0 0.5 Uani 0.0045(2) 8 0.025(2) d
Fe11 Fe 0.25 0 0.5 Uani 0.0045(2) 8 0.046(2) d
Ti12 Ti 0.25 0 0.5 Uani 0.0045(2) 16 0.0269(11) d
Fe12 Fe 0.25 0 0.5 Uani 0.0045(2) 16 0.0088(11) d
Ti13 Ti 0.25 0 0.5 Uani 0.0045(2) 16 0.0335(10) d
Fe13 Fe 0.25 0 0.5 Uani 0.0045(2) 16 0.0022(10) d
Ti21 Ti 0.75 0 0.5 Uani 0.00406(19) 8 0.027(2) d
Fe21 Fe 0.75 0 0.5 Uani 0.00406(19) 8 0.045(2) d
Ti22 Ti 0.75 0 0.5 Uani 0.00406(19) 16 0.0270(11) d
Fe22 Fe 0.75 0 0.5 Uani 0.00406(19) 16 0.0088(11) d
Ti23 Ti 0.75 0 0.5 Uani 0.00406(19) 16 0.0330(10) d
Fe23 Fe 0.75 0 0.5 Uani 0.00406(19) 16 0.0027(10) d
O1 O -0.0003(3) 0.0070(4) 0.5588(5) Uani 0.0073(5) 16 0.2143 d
O2 O 0.2243(3) 0.2138(5) 0.2095(4) Uani 0.0077(6) 16 0.25 d
O3 O 0.7770(3) 0.2077(5) 0.2055(4) Uani 0.0077(5) 16 0.25 d

loop_
_atom_site_aniso_label
_atom_site_aniso_type_symbol
_atom_site_aniso_U_11
_atom_site_aniso_U_22
_atom_site_aniso_U_33
_atom_site_aniso_U_12
_atom_site_aniso_U_13
_atom_site_aniso_U_23
La1 La 0.00293(10) 0.00964(8) 0.00491(13) 0.00026(9) 0.00003(12) -0.00109(6)
La2 La 0.00216(13) 0.01221(15) 0.00451(19) -0.00052(18) -0.00087(17) -0.00120(13)
La3 La 0.00236(15) 0.01867(18) 0.0095(2) 0.0001(2) -0.00026(19) -0.00483(15)
Ti11 Ti 0.0034(3) 0.0075(3) 0.0028(4) -0.0028(5) -0.0011(5) 0.0000(2)
Fe11 Fe 0.0034(3) 0.0075(3) 0.0028(4) -0.0028(5) -0.0011(5) 0.0000(2)
Ti12 Ti 0.0034(3) 0.0075(3) 0.0028(4) -0.0028(5) -0.0011(5) 0.0000(2)
Fe12 Fe 0.0034(3) 0.0075(3) 0.0028(4) -0.0028(5) -0.0011(5) 0.0000(2)
Ti13 Ti 0.0034(3) 0.0075(3) 0.0028(4) -0.0028(5) -0.0011(5) 0.0000(2)
Fe13 Fe 0.0034(3) 0.0075(3) 0.0028(4) -0.0028(5) -0.0011(5) 0.0000(2)
Ti21 Ti 0.0032(3) 0.0069(3) 0.0021(4) -0.0027(4) -0.0010(5) 0.0004(2)
Fe21 Fe 0.0032(3) 0.0069(3) 0.0021(4) -0.0027(4) -0.0010(5) 0.0004(2)
Ti22 Ti 0.0032(3) 0.0069(3) 0.0021(4) -0.0027(4) -0.0010(5) 0.0004(2)
Fe22 Fe 0.0032(3) 0.0069(3) 0.0021(4) -0.0027(4) -0.0010(5) 0.0004(2)
Ti23 Ti 0.0032(3) 0.0069(3) 0.0021(4) -0.0027(4) -0.0010(5) 0.0004(2)
Fe23 Fe 0.0032(3) 0.0069(3) 0.0021(4) -0.0027(4) -0.0010(5) 0.0004(2)
O1 O 0.0002(8) 0.0145(8) 0.0073(11) 0.0008(8) 0.0000(6) -0.0003(7)
O2 O 0.0064(11) 0.0132(9) 0.0035(9) -0.0003(7) -0.0002(7) 0.0018(7)
O3 O 0.0054(10) 0.0129(8) 0.0049(10) 0.0004(7) 0.0006(7) 0.0011(7)

loop_
_atom_site_displace_Fourier_atom_site_label
_atom_site_displace_Fourier_axis
_atom_site_displace_Fourier_wave_vector_seq_id
_atom_site_displace_Fourier_param_cos
_atom_site_displace_Fourier_param_sin
Ti11 x 1 0 -0.0080(7)
Ti11 y 1 0 0.1427(4)
Ti11 z 1 0 -0.0589(5)
Ti11 x 2 0 0
Ti11 y 2 0 0
Ti11 z 2 0 0
Ti11 x 3 0 0
Ti11 y 3 0 0
Ti11 z 3 0 0
Ti11 x 4 0 0
Ti11 y 4 0 0
Ti11 z 4 0 0
Ti11 x 5 0 0
Ti11 y 5 0 0
Ti11 z 5 0 0
Ti11 x 6 0 0.0005(3)
Ti11 y 6 0 0.0113(2)
Ti11 z 6 0 0.0219(2)
Ti11 x 7 0 0
Ti11 y 7 0 0
Ti11 z 7 0 0
Ti11 x 8 0 0
Ti11 y 8 0 0
Ti11 z 8 0 0
Ti11 x 9 0 0
Ti11 y 9 0 0
Ti11 z 9 0 0
Ti11 x 10 0 0
Ti11 y 10 0 0
Ti11 z 10 0 0
Ti11 x 11 0 0
Ti11 y 11 0 0
Ti11 z 11 0 0
Ti11 x 12 0 0.0018(2)
Ti11 y 12 0 -0.00830(16)
Ti11 z 12 0 -0.0121(4)
Fe11 x 1 0 -0.0080(7)
Fe11 y 1 0 0.1427(4)
Fe11 z 1 0 -0.0589(5)
Fe11 x 2 0 0
Fe11 y 2 0 0
Fe11 z 2 0 0
Fe11 x 3 0 0
Fe11 y 3 0 0
Fe11 z 3 0 0
Fe11 x 4 0 0
Fe11 y 4 0 0
Fe11 z 4 0 0
Fe11 x 5 0 0
Fe11 y 5 0 0
Fe11 z 5 0 0
Fe11 x 6 0 0.0005(3)
Fe11 y 6 0 0.0113(2)
Fe11 z 6 0 0.0219(2)
Fe11 x 7 0 0
Fe11 y 7 0 0
Fe11 z 7 0 0
Fe11 x 8 0 0
Fe11 y 8 0 0
Fe11 z 8 0 0
Fe11 x 9 0 0
Fe11 y 9 0 0
Fe11 z 9 0 0
Fe11 x 10 0 0
Fe11 y 10 0 0
Fe11 z 10 0 0
Fe11 x 11 0 0
Fe11 y 11 0 0
Fe11 z 11 0 0
Fe11 x 12 0 0.0018(2)
Fe11 y 12 0 -0.00830(16)
Fe11 z 12 0 -0.0121(4)
Ti12 x 1 0 -0.0080(7)
Ti12 y 1 0 0.1427(4)
Ti12 z 1 0 -0.0589(5)
Ti12 x 2 0 0
Ti12 y 2 0 0
Ti12 z 2 0 0
Ti12 x 3 0 0
Ti12 y 3 0 0
Ti12 z 3 0 0
Ti12 x 4 0 0
Ti12 y 4 0 0
Ti12 z 4 0 0
Ti12 x 5 0 0
Ti12 y 5 0 0
Ti12 z 5 0 0
Ti12 x 6 0 0.0005(3)
Ti12 y 6 0 0.0113(2)
Ti12 z 6 0 0.0219(2)
Ti12 x 7 0 0
Ti12 y 7 0 0
Ti12 z 7 0 0
Ti12 x 8 0 0
Ti12 y 8 0 0
Ti12 z 8 0 0
Ti12 x 9 0 0
Ti12 y 9 0 0
Ti12 z 9 0 0
Ti12 x 10 0 0
Ti12 y 10 0 0
Ti12 z 10 0 0
Ti12 x 11 0 0
Ti12 y 11 0 0
Ti12 z 11 0 0
Ti12 x 12 0 0.0018(2)
Ti12 y 12 0 -0.00830(16)
Ti12 z 12 0 -0.0121(4)
Fe12 x 1 0 -0.0080(7)
Fe12 y 1 0 0.1427(4)
Fe12 z 1 0 -0.0589(5)
Fe12 x 2 0 0
Fe12 y 2 0 0
Fe12 z 2 0 0
Fe12 x 3 0 0
Fe12 y 3 0 0
Fe12 z 3 0 0
Fe12 x 4 0 0
Fe12 y 4 0 0
Fe12 z 4 0 0
Fe12 x 5 0 0
Fe12 y 5 0 0
Fe12 z 5 0 0
Fe12 x 6 0 0.0005(3)
Fe12 y 6 0 0.0113(2)
Fe12 z 6 0 0.0219(2)
Fe12 x 7 0 0
Fe12 y 7 0 0
Fe12 z 7 0 0
Fe12 x 8 0 0
Fe12 y 8 0 0
Fe12 z 8 0 0
Fe12 x 9 0 0
Fe12 y 9 0 0
Fe12 z 9 0 0
Fe12 x 10 0 0
Fe12 y 10 0 0
Fe12 z 10 0 0
Fe12 x 11 0 0
Fe12 y 11 0 0
Fe12 z 11 0 0
Fe12 x 12 0 0.0018(2)
Fe12 y 12 0 -0.00830(16)
Fe12 z 12 0 -0.0121(4)
Ti13 x 1 0 -0.0080(7)
Ti13 y 1 0 0.1427(4)
Ti13 z 1 0 -0.0589(5)
Ti13 x 2 0 0
Ti13 y 2 0 0
Ti13 z 2 0 0
Ti13 x 3 0 0
Ti13 y 3 0 0
Ti13 z 3 0 0
Ti13 x 4 0 0
Ti13 y 4 0 0
Ti13 z 4 0 0
Ti13 x 5 0 0
Ti13 y 5 0 0
Ti13 z 5 0 0
Ti13 x 6 0 0.0005(3)
Ti13 y 6 0 0.0113(2)
Ti13 z 6 0 0.0219(2)
Ti13 x 7 0 0
Ti13 y 7 0 0
Ti13 z 7 0 0
Ti13 x 8 0 0
Ti13 y 8 0 0
Ti13 z 8 0 0
Ti13 x 9 0 0
Ti13 y 9 0 0
Ti13 z 9 0 0
Ti13 x 10 0 0
Ti13 y 10 0 0
Ti13 z 10 0 0
Ti13 x 11 0 0
Ti13 y 11 0 0
Ti13 z 11 0 0
Ti13 x 12 0 0.0018(2)
Ti13 y 12 0 -0.00830(16)
Ti13 z 12 0 -0.0121(4)
Fe13 x 1 0 -0.0080(7)
Fe13 y 1 0 0.1427(4)
Fe13 z 1 0 -0.0589(5)
Fe13 x 2 0 0
Fe13 y 2 0 0
Fe13 z 2 0 0
Fe13 x 3 0 0
Fe13 y 3 0 0
Fe13 z 3 0 0
Fe13 x 4 0 0
Fe13 y 4 0 0
Fe13 z 4 0 0
Fe13 x 5 0 0
Fe13 y 5 0 0
Fe13 z 5 0 0
Fe13 x 6 0 0.0005(3)
Fe13 y 6 0 0.0113(2)
Fe13 z 6 0 0.0219(2)
Fe13 x 7 0 0
Fe13 y 7 0 0
Fe13 z 7 0 0
Fe13 x 8 0 0
Fe13 y 8 0 0
Fe13 z 8 0 0
Fe13 x 9 0 0
Fe13 y 9 0 0
Fe13 z 9 0 0
Fe13 x 10 0 0
Fe13 y 10 0 0
Fe13 z 10 0 0
Fe13 x 11 0 0
Fe13 y 11 0 0
Fe13 z 11 0 0
Fe13 x 12 0 0.0018(2)
Fe13 y 12 0 -0.00830(16)
Fe13 z 12 0 -0.0121(4)
Ti21 x 1 0 -0.0019(7)
Ti21 y 1 0 0.1560(4)
Ti21 z 1 0 -0.0630(5)
Ti21 x 2 0 0
Ti21 y 2 0 0
Ti21 z 2 0 0
Ti21 x 3 0 0
Ti21 y 3 0 0
Ti21 z 3 0 0
Ti21 x 4 0 0
Ti21 y 4 0 0
Ti21 z 4 0 0
Ti21 x 5 0 0
Ti21 y 5 0 0
Ti21 z 5 0 0
Ti21 x 6 0 -0.0019(3)
Ti21 y 6 0 0.0099(2)
Ti21 z 6 0 0.0219(2)
Ti21 x 7 0 0
Ti21 y 7 0 0
Ti21 z 7 0 0
Ti21 x 8 0 0
Ti21 y 8 0 0
Ti21 z 8 0 0
Ti21 x 9 0 0
Ti21 y 9 0 0
Ti21 z 9 0 0
Ti21 x 10 0 0
Ti21 y 10 0 0
Ti21 z 10 0 0
Ti21 x 11 0 0
Ti21 y 11 0 0
Ti21 z 11 0 0
Ti21 x 12 0 0.0035(2)
Ti21 y 12 0 -0.00903(15)
Ti21 z 12 0 -0.0116(4)
Fe21 x 1 0 -0.0019(7)
Fe21 y 1 0 0.1560(4)
Fe21 z 1 0 -0.0630(5)
Fe21 x 2 0 0
Fe21 y 2 0 0
Fe21 z 2 0 0
Fe21 x 3 0 0
Fe21 y 3 0 0
Fe21 z 3 0 0
Fe21 x 4 0 0
Fe21 y 4 0 0
Fe21 z 4 0 0
Fe21 x 5 0 0
Fe21 y 5 0 0
Fe21 z 5 0 0
Fe21 x 6 0 -0.0019(3)
Fe21 y 6 0 0.0099(2)
Fe21 z 6 0 0.0219(2)
Fe21 x 7 0 0
Fe21 y 7 0 0
Fe21 z 7 0 0
Fe21 x 8 0 0
Fe21 y 8 0 0
Fe21 z 8 0 0
Fe21 x 9 0 0
Fe21 y 9 0 0
Fe21 z 9 0 0
Fe21 x 10 0 0
Fe21 y 10 0 0
Fe21 z 10 0 0
Fe21 x 11 0 0
Fe21 y 11 0 0
Fe21 z 11 0 0
Fe21 x 12 0 0.0035(2)
Fe21 y 12 0 -0.00903(15)
Fe21 z 12 0 -0.0116(4)
Ti22 x 1 0 -0.0019(7)
Ti22 y 1 0 0.1560(4)
Ti22 z 1 0 -0.0630(5)
Ti22 x 2 0 0
Ti22 y 2 0 0
Ti22 z 2 0 0
Ti22 x 3 0 0
Ti22 y 3 0 0
Ti22 z 3 0 0
Ti22 x 4 0 0
Ti22 y 4 0 0
Ti22 z 4 0 0
Ti22 x 5 0 0
Ti22 y 5 0 0
Ti22 z 5 0 0
Ti22 x 6 0 -0.0019(3)
Ti22 y 6 0 0.0099(2)
Ti22 z 6 0 0.0219(2)
Ti22 x 7 0 0
Ti22 y 7 0 0
Ti22 z 7 0 0
Ti22 x 8 0 0
Ti22 y 8 0 0
Ti22 z 8 0 0
Ti22 x 9 0 0
Ti22 y 9 0 0
Ti22 z 9 0 0
Ti22 x 10 0 0
Ti22 y 10 0 0
Ti22 z 10 0 0
Ti22 x 11 0 0
Ti22 y 11 0 0
Ti22 z 11 0 0
Ti22 x 12 0 0.0035(2)
Ti22 y 12 0 -0.00903(15)
Ti22 z 12 0 -0.0116(4)
Fe22 x 1 0 -0.0019(7)
Fe22 y 1 0 0.1560(4)
Fe22 z 1 0 -0.0630(5)
Fe22 x 2 0 0
Fe22 y 2 0 0
Fe22 z 2 0 0
Fe22 x 3 0 0
Fe22 y 3 0 0
Fe22 z 3 0 0
Fe22 x 4 0 0
Fe22 y 4 0 0
Fe22 z 4 0 0
Fe22 x 5 0 0
Fe22 y 5 0 0
Fe22 z 5 0 0
Fe22 x 6 0 -0.0019(3)
Fe22 y 6 0 0.0099(2)
Fe22 z 6 0 0.0219(2)
Fe22 x 7 0 0
Fe22 y 7 0 0
Fe22 z 7 0 0
Fe22 x 8 0 0
Fe22 y 8 0 0
Fe22 z 8 0 0
Fe22 x 9 0 0
Fe22 y 9 0 0
Fe22 z 9 0 0
Fe22 x 10 0 0
Fe22 y 10 0 0
Fe22 z 10 0 0
Fe22 x 11 0 0
Fe22 y 11 0 0
Fe22 z 11 0 0
Fe22 x 12 0 0.0035(2)
Fe22 y 12 0 -0.00903(15)
Fe22 z 12 0 -0.0116(4)
Ti23 x 1 0 -0.0019(7)
Ti23 y 1 0 0.1560(4)
Ti23 z 1 0 -0.0630(5)
Ti23 x 2 0 0
Ti23 y 2 0 0
Ti23 z 2 0 0
Ti23 x 3 0 0
Ti23 y 3 0 0
Ti23 z 3 0 0
Ti23 x 4 0 0
Ti23 y 4 0 0
Ti23 z 4 0 0
Ti23 x 5 0 0
Ti23 y 5 0 0
Ti23 z 5 0 0
Ti23 x 6 0 -0.0019(3)
Ti23 y 6 0 0.0099(2)
Ti23 z 6 0 0.0219(2)
Ti23 x 7 0 0
Ti23 y 7 0 0
Ti23 z 7 0 0
Ti23 x 8 0 0
Ti23 y 8 0 0
Ti23 z 8 0 0
Ti23 x 9 0 0
Ti23 y 9 0 0
Ti23 z 9 0 0
Ti23 x 10 0 0
Ti23 y 10 0 0
Ti23 z 10 0 0
Ti23 x 11 0 0
Ti23 y 11 0 0
Ti23 z 11 0 0
Ti23 x 12 0 0.0035(2)
Ti23 y 12 0 -0.00903(15)
Ti23 z 12 0 -0.0116(4)
Fe23 x 1 0 -0.0019(7)
Fe23 y 1 0 0.1560(4)
Fe23 z 1 0 -0.0630(5)
Fe23 x 2 0 0
Fe23 y 2 0 0
Fe23 z 2 0 0
Fe23 x 3 0 0
Fe23 y 3 0 0
Fe23 z 3 0 0
Fe23 x 4 0 0
Fe23 y 4 0 0
Fe23 z 4 0 0
Fe23 x 5 0 0
Fe23 y 5 0 0
Fe23 z 5 0 0
Fe23 x 6 0 -0.0019(3)
Fe23 y 6 0 0.0099(2)
Fe23 z 6 0 0.0219(2)
Fe23 x 7 0 0
Fe23 y 7 0 0
Fe23 z 7 0 0
Fe23 x 8 0 0
Fe23 y 8 0 0
Fe23 z 8 0 0
Fe23 x 9 0 0
Fe23 y 9 0 0
Fe23 z 9 0 0
Fe23 x 10 0 0
Fe23 y 10 0 0
Fe23 z 10 0 0
Fe23 x 11 0 0
Fe23 y 11 0 0
Fe23 z 11 0 0
Fe23 x 12 0 0.0035(2)
Fe23 y 12 0 -0.00903(15)
Fe23 z 12 0 -0.0116(4)

loop_
_atom_site_Fourier_wave_vector_seq_id
_jana_atom_site_fourier_wave_vector_q1_coeff
1 1
2 2
3 3
4 4
5 5
6 6
7 7
8 8
9 9
10 10
11 11
12 12

loop_
_atom_site_occ_special_func_atom_site_label
_atom_site_occ_special_func_crenel_c
_atom_site_occ_special_func_crenel_w
La1 0 0.1429
La2 0.110566(6) 0.0357
La3 -0.105731(7) 0.0357
Ti11 0 0.0714
Fe11 0 0.0714
Ti12 0.0536 0.0357
Fe12 0.0536 0.0357
Ti13 0.0893 0.0357
Fe13 0.0893 0.0357
Ti21 0 0.0714
Fe21 0 0.0714
Ti22 0.0536 0.0357
Fe22 0.0536 0.0357
Ti23 0.0893 0.0357
Fe23 0.0893 0.0357
O1 0 0.2143
O2 0 0.25
O3 0 0.25

loop_
_atom_type_symbol
_atom_type_scat_dispersion_real
_atom_type_scat_dispersion_imag
_atom_type_scat_source
Fe 0.3463 0.8444 'International Tables Vol C tables 4.2.6.8 and 6.1.1.1'
La -0.2871 2.4523 'International Tables Vol C tables 4.2.6.8 and 6.1.1.1'
O 0.0106 0.0060 'International Tables Vol C tables 4.2.6.8 and 6.1.1.1'
Ti 0.2776 0.4457 'International Tables Vol C tables 4.2.6.8 and 6.1.1.1'

loop_
_cell_wave_vector_seq_id
_cell_wave_vector_x
_cell_wave_vector_y
_cell_wave_vector_z
1 0.000000 0.071429 0.000000

loop_
_geom_bond_atom_site_label_1
_geom_bond_atom_site_label_2
_geom_bond_site_ssg_symmetry_2
_geom_bond_distance_av
_geom_bond_distance_min
_geom_bond_distance_max
La1 Ti11 1_5545 3.440(3) 3.440(3) 3.440(3)
La1 Ti11 . 3.364(3) 3.364(3) 3.364(3)
La1 Ti11 6_5445 3.3250(19) 3.3250(19) 3.3250(19)
La1 Fe11 1_5545 3.440(3) 3.440(3) 3.440(3)
La1 Fe11 . 3.364(3) 3.364(3) 3.364(3)
La1 Fe11 6_5445 3.3250(19) 3.3250(19) 3.3250(19)
La1 Ti13 6_5445 3.3175(14) 3.3175(14) 3.3175(14)
La1 Fe13 6_5445 3.3175(14) 3.3175(14) 3.3175(14)
La1 Ti21 1_4545 3.425(2) 3.425(2) 3.425(2)
La1 Ti21 1_4555 3.348(2) 3.348(2) 3.348(2)
La1 Ti21 6_5445 3.3384(18) 3.3384(18) 3.3384(18)
La1 Fe21 1_4545 3.425(2) 3.425(2) 3.425(2)
La1 Fe21 1_4555 3.348(2) 3.348(2) 3.348(2)
La1 Fe21 6_5445 3.3384(18) 3.3384(18) 3.3384(18)
La1 Ti23 6_5445 3.3297(13) 3.3297(13) 3.3297(13)
La1 Fe23 6_5445 3.3297(13) 3.3297(13) 3.3297(13)
La1 O1 1_5545 2.45(5) 2.42(2) 2.47(7)
La1 O1 . 3.13(5) 3.13(7) 3.13(2)
La1 O2 . 2.468(19) 2.413(19) 2.523(18)
La1 O2 6_5545 3.202(19) 3.152(18) 3.252(19)
La1 O3 1_4555 2.451(19) 2.415(18) 2.487(19)
La1 O3 6_5545 3.212(19) 3.182(19) 3.243(18)
La1 Ti121 5_5555 3.464(3) 3.464(3) 3.464(3)
La1 Ti121 5_5565 3.363(3) 3.363(3) 3.363(3)
La1 Fe121 5_5555 3.464(3) 3.464(3) 3.464(3)
La1 Fe121 5_5565 3.363(3) 3.363(3) 3.363(3)
La1 Ti221 5_5555 3.412(3) 3.412(3) 3.412(3)
La1 Ti221 5_5565 3.326(3) 3.326(3) 3.326(3)
La1 Fe221 5_5555 3.412(3) 3.412(3) 3.412(3)
La1 Fe221 5_5565 3.326(3) 3.326(3) 3.326(3)
La1 O11 2_5455 2.98(5) 2.83(7) 3.13(2)
La1 O11 2_5555 3.04(5) 2.50(2) 3.59(7)
La1 O21 5_5555 2.728(10) 2.652(2) 2.805(18)
La1 O21 2_5455 2.894(10) 2.886(2) 2.903(18)
La1 O31 5_5555 2.666(10) 2.606(2) 2.726(18)
La1 O31 2_4455 2.888(10) 2.854(18) 2.921(2)
La2 Ti13 1_5545 3.3890(16) 3.3890(16) 3.3890(16)
La2 Ti13 8_5645 3.3450(9) 3.3450(9) 3.3450(9)
La2 Fe13 1_5545 3.3890(16) 3.3890(16) 3.3890(16)
La2 Fe13 8_5645 3.3450(9) 3.3450(9) 3.3450(9)
La2 Ti23 1_4545 3.3814(16) 3.3814(16) 3.3814(16)
La2 Fe23 1_4545 3.3814(16) 3.3814(16) 3.3814(16)
La2 O1 1_5545 2.55(7) 2.55(7) 2.55(7)
La2 O2 . 2.45(2) 2.45(2) 2.45(2)
La2 O2 3_4555 2.48(2) 2.48(2) 2.48(2)
La2 O2 6_5545 2.44(2) 2.44(2) 2.44(2)
La2 O2 8_5645 2.54(2) 2.54(2) 2.54(2)
La2 O3 1_4555 2.39(2) 2.39(2) 2.39(2)
La2 O3 6_5545 2.45(2) 2.45(2) 2.45(2)
La2 O11 2_5455 3.39(7) 3.39(7) 3.39(7)
La2 O21 5_5555 3.230(18) 3.230(18) 3.230(18)
La2 O31 5_5555 3.247(18) 3.247(18) 3.247(18)
Ti11 O1 . 2.01(2) 2.01(2) 2.01(2)
Ti11 O2 . 1.937(19) 1.937(19) 1.937(19)
Ti11 O2 6_5555 2.014(19) 2.014(19) 2.014(19)
Ti11 La11 5_5555 3.381(3) 3.381(3) 3.381(3)
Ti11 La11 5_5565 3.406(3) 3.406(3) 3.406(3)
Ti11 La11 2_5555 3.3463(19) 3.3463(19) 3.3463(19)
Ti11 O11 5_5565 1.88(3) 1.88(3) 1.88(3)
Ti11 O21 5_5565 1.947(3) 1.947(3) 1.947(3)
Ti11 O21 2_5455 2.119(3) 2.119(3) 2.119(3)
Fe11 O1 . 2.01(2) 2.01(2) 2.01(2)
Fe11 O2 . 1.937(19) 1.937(19) 1.937(19)
Fe11 O2 6_5555 2.014(19) 2.014(19) 2.014(19)
Fe11 La11 5_5555 3.381(3) 3.381(3) 3.381(3)
Fe11 La11 5_5565 3.406(3) 3.406(3) 3.406(3)
Fe11 La11 2_5555 3.3463(19) 3.3463(19) 3.3463(19)
Fe11 O11 5_5565 1.88(3) 1.88(3) 1.88(3)
Fe11 O21 5_5565 1.947(3) 1.947(3) 1.947(3)
Fe11 O21 2_5455 2.119(3) 2.119(3) 2.119(3)
Ti13 O1 . 2.00(8) 2.00(8) 2.00(8)
Ti13 O2 . 1.82(2) 1.82(2) 1.82(2)
Ti13 O2 6_5555 1.87(2) 1.87(2) 1.87(2)
Ti13 La11 2_5455 3.4495(13) 3.4495(13) 3.4495(13)
Ti13 O11 5_5565 1.92(8) 1.92(8) 1.92(8)
Ti13 O21 5_5565 2.275(18) 2.275(18) 2.275(18)
Ti13 O21 2_5455 1.734(18) 1.734(18) 1.734(18)
Fe13 O1 . 2.00(8) 2.00(8) 2.00(8)
Fe13 O2 . 1.82(2) 1.82(2) 1.82(2)
Fe13 O2 6_5555 1.87(2) 1.87(2) 1.87(2)
Fe13 La11 2_5455 3.4495(13) 3.4495(13) 3.4495(13)
Fe13 O11 5_5565 1.92(8) 1.92(8) 1.92(8)
Fe13 O21 5_5565 2.275(18) 2.275(18) 2.275(18)
Fe13 O21 2_5455 1.734(18) 1.734(18) 1.734(18)
Ti21 O1 1_6555 1.98(2) 1.98(2) 1.98(2)
Ti21 O3 . 1.941(18) 1.941(18) 1.941(18)
Ti21 O3 6_6555 2.03(2) 2.03(2) 2.03(2)
Ti21 La11 5_5555 3.391(2) 3.391(2) 3.391(2)
Ti21 La11 5_5565 3.415(2) 3.415(2) 3.415(2)
Ti21 La11 2_6455 3.4910(18) 3.4910(18) 3.4910(18)
Ti21 La11 2_6555 3.3316(18) 3.3316(18) 3.3316(18)
Ti21 O11 5_5565 2.15(3) 2.15(3) 2.15(3)
Ti21 O31 5_6565 1.983(3) 1.983(3) 1.983(3)
Ti21 O31 2_5455 2.081(3) 2.081(3) 2.081(3)
Fe21 O1 1_6555 1.98(2) 1.98(2) 1.98(2)
Fe21 O3 . 1.941(18) 1.941(18) 1.941(18)
Fe21 O3 6_6555 2.03(2) 2.03(2) 2.03(2)
Fe21 La11 5_5555 3.391(2) 3.391(2) 3.391(2)
Fe21 La11 5_5565 3.415(2) 3.415(2) 3.415(2)
Fe21 La11 2_6455 3.4910(18) 3.4910(18) 3.4910(18)
Fe21 La11 2_6555 3.3316(18) 3.3316(18) 3.3316(18)
Fe21 O11 5_5565 2.15(3) 2.15(3) 2.15(3)
Fe21 O31 5_6565 1.983(3) 1.983(3) 1.983(3)
Fe21 O31 2_5455 2.081(3) 2.081(3) 2.081(3)
Ti23 O1 1_6555 2.01(8) 2.01(8) 2.01(8)
Ti23 O3 . 1.76(2) 1.76(2) 1.76(2)
Ti23 O3 6_6555 1.88(2) 1.88(2) 1.88(2)
Ti23 La11 2_6455 3.4930(13) 3.4930(13) 3.4930(13)
Ti23 La31 5_5555 3.4929(16) 3.4929(16) 3.4929(16)
Ti23 La31 5_5565 3.4690(16) 3.4690(16) 3.4690(16)
Ti23 O11 5_5565 2.07(8) 2.07(8) 2.07(8)
Ti23 O31 5_6565 2.303(18) 2.303(18) 2.303(18)
Ti23 O31 2_5455 1.856(18) 1.856(18) 1.856(18)
Fe23 O1 1_6555 2.01(8) 2.01(8) 2.01(8)
Fe23 O3 . 1.76(2) 1.76(2) 1.76(2)
Fe23 O3 6_6555 1.88(2) 1.88(2) 1.88(2)
Fe23 La11 2_6455 3.4930(13) 3.4930(13) 3.4930(13)
Fe23 La31 5_5555 3.4929(16) 3.4929(16) 3.4929(16)
Fe23 La31 5_5565 3.4690(16) 3.4690(16) 3.4690(16)
Fe23 O11 5_5565 2.07(8) 2.07(8) 2.07(8)
Fe23 O31 5_6565 2.303(18) 2.303(18) 2.303(18)
Fe23 O31 2_5455 1.856(18) 1.856(18) 1.856(18)
O1 O2 . 2.83(6) 2.74(8) 2.96(8)
O1 O2 6_5555 2.78(6) 2.78(8) 2.80(3)
O1 O3 1_4555 2.81(6) 2.71(8) 2.91(8)
O1 O3 6_5555 2.79(6) 2.74(8) 2.82(3)
O1 La11 2_5455 2.79(5) 2.60(7) 2.98(2)
O1 La11 2_5555 2.58(5) 2.46(7) 2.69(2)
O1 Ti121 5_5565 2.07(8) 2.07(8) 2.07(8)
O1 Fe121 5_5565 2.07(8) 2.07(8) 2.07(8)
O1 Ti221 5_5565 1.97(8) 1.97(8) 1.97(8)
O1 Fe221 5_5565 1.97(8) 1.97(8) 1.97(8)
O1 O11 2_5465 3.53(8) 2.62(10) 4.02(10)
O1 O11 2_5565 3.40(8) 3.09(8) 3.70(7)
O1 O21 5_5565 2.81(6) 2.63(8) 3.08(8)
O1 O21 2_5455 2.79(6) 2.41(8) 3.03(8)
O1 O31 5_5565 2.80(6) 2.70(8) 2.98(8)
O1 O31 2_4455 2.78(6) 2.47(8) 2.94(8)
O2 O2 3_4555 2.85(3) 2.85(3) 2.85(3)
O2 O2 7_5455 2.85(3) 2.85(3) 2.85(3)
O2 O2 6_5545 2.82(3) 2.73(3) 2.88(3)
O2 O2 6_5555 2.82(3) 2.73(3) 2.88(3)
O2 O3 1_4555 3.54(3) 3.40(3) 3.68(3)
O2 O3 3_4555 2.94(3) 2.94(3) 2.94(3)
O2 O3 7_4455 2.76(3) 2.76(3) 2.76(3)
O2 La11 5_5555 2.763(19) 2.736(19) 2.790(18)
O2 La11 2_5555 2.741(19) 2.706(18) 2.776(19)
O2 La31 5_5555 2.50(2) 2.50(2) 2.50(2)
O2 La31 2_5555 2.45(2) 2.45(2) 2.45(2)
O2 Ti121 5_5565 2.017(19) 2.017(19) 2.017(19)
O2 Ti121 2_5555 2.171(19) 2.171(19) 2.171(19)
O2 Fe121 5_5565 2.017(19) 2.017(19) 2.017(19)
O2 Fe121 2_5555 2.171(19) 2.171(19) 2.171(19)
O2 O11 5_5565 2.80(6) 2.60(3) 3.04(8)
O2 O11 2_5555 2.76(6) 2.35(8) 3.52(8)
O2 O21 5_5555 3.34(2) 3.240(19) 3.51(3)
O2 O21 2_5455 2.78(2) 2.63(3) 2.95(2)
O2 O21 2_5555 2.78(2) 2.590(19) 2.99(3)
O3 O3 3_4555 2.87(3) 2.87(3) 2.87(3)
O3 O3 7_5455 2.87(3) 2.87(3) 2.87(3)
O3 O3 6_6545 2.84(3) 2.74(3) 2.91(3)
O3 O3 6_6555 2.84(3) 2.74(3) 2.91(3)
O3 La11 5_5555 2.755(18) 2.718(18) 2.792(19)
O3 La11 2_6555 2.746(19) 2.705(19) 2.787(18)
O3 La31 3_5455 2.53(2) 2.53(2) 2.53(2)
O3 La31 5_5555 2.45(2) 2.45(2) 2.45(2)
O3 La31 2_6555 2.48(2) 2.48(2) 2.48(2)
O3 La31 4_5655 3.08(2) 3.08(2) 3.08(2)
O3 Ti221 5_6565 2.03(2) 2.03(2) 2.03(2)
O3 Ti221 2_5555 2.182(18) 2.182(18) 2.182(18)
O3 Fe221 5_6565 2.03(2) 2.03(2) 2.03(2)
O3 Fe221 2_5555 2.182(18) 2.182(18) 2.182(18)
O3 O11 3_5465 3.41(7) 3.41(7) 3.41(7)
O3 O11 5_5565 2.86(6) 2.81(3) 2.89(8)
O3 O11 2_6555 2.83(6) 2.51(8) 3.40(8)
O3 O31 5_6555 3.24(2) 3.13(3) 3.39(3)
O3 O31 2_5455 2.79(2) 2.65(3) 2.941(19)
O3 O31 2_5555 2.78(2) 2.63(2) 2.87(3)
La11 Ti121 . 3.409(3) 3.409(3) 3.409(3)
La11 Ti121 1_5565 3.358(3) 3.358(3) 3.358(3)
La11 Ti121 6_4555 3.420(3) 3.420(3) 3.420(3)
La11 Fe121 . 3.409(3) 3.409(3) 3.409(3)
La11 Fe121 1_5565 3.358(3) 3.358(3) 3.358(3)
La11 Fe121 6_4555 3.420(3) 3.420(3) 3.420(3)
La11 Ti221 1_6555 3.441(3) 3.441(3) 3.441(3)
La11 Ti221 1_6565 3.407(3) 3.407(3) 3.407(3)
La11 Ti221 6_4555 3.392(2) 3.392(2) 3.392(2)
La11 Fe221 1_6555 3.441(3) 3.441(3) 3.441(3)
La11 Fe221 1_6565 3.407(3) 3.407(3) 3.407(3)
La11 Fe221 6_4555 3.392(2) 3.392(2) 3.392(2)
La11 O11 . 3.30(5) 2.97(2) 3.63(7)
La11 O11 1_5565 2.36(5) 2.10(7) 2.62(2)
La11 O21 . 2.376(10) 2.358(2) 2.394(18)
La11 O21 6_4455 3.146(10) 2.970(18) 3.322(2)
La11 O31 1_6555 2.354(10) 2.336(18) 2.372(2)
La11 O31 6_4455 3.191(10) 3.081(18) 3.300(2)
La31 O11 . 2.60(7) 2.60(7) 2.60(7)
La31 O11 1_5565 3.11(7) 3.11(7) 3.11(7)
La31 O21 . 3.077(18) 3.077(18) 3.077(18)
La31 O31 1_6555 2.938(18) 2.938(18) 2.938(18)
Ti121 O11 . 2.23(8) 2.23(8) 2.23(8)
Ti121 O21 . 2.124(18) 2.124(18) 2.124(18)
Ti121 O21 6_4445 1.743(18) 1.743(18) 1.743(18)
Fe121 O11 . 2.23(8) 2.23(8) 2.23(8)
Fe121 O21 . 2.124(18) 2.124(18) 2.124(18)
Fe121 O21 6_4445 1.743(18) 1.743(18) 1.743(18)
Ti221 O11 1_4555 2.08(8) 2.08(8) 2.08(8)
Ti221 O31 . 2.059(18) 2.059(18) 2.059(18)
Ti221 O31 6_3445 1.751(18) 1.751(18) 1.751(18)
Fe221 O11 1_4555 2.08(8) 2.08(8) 2.08(8)
Fe221 O31 . 2.059(18) 2.059(18) 2.059(18)
Fe221 O31 6_3445 1.751(18) 1.751(18) 1.751(18)
O11 O21 . 2.95(6) 2.81(2) 3.11(8)
O11 O21 6_4445 2.79(6) 2.24(8) 3.17(2)
O11 O31 1_6545 4.16(6) 3.47(8) 4.60(8)
O11 O31 1_6555 2.98(6) 2.94(8) 3.02(2)
O11 O31 6_4445 2.86(6) 2.15(8) 3.29(2)
O21 O21 6_4445 2.834(18) 2.76(2) 2.914(3)
O21 O21 6_4455 2.834(18) 2.76(2) 2.914(3)
O21 O31 1_6555 3.544(18) 3.28(2) 3.87(2)
O31 O31 6_3445 2.845(18) 2.79(3) 2.895(4)
O31 O31 6_3455 2.845(18) 2.79(3) 2.895(4)

loop_
_jana_cell_twin_matrix_id
_jana_cell_twin_volume_fraction
_jana_cell_twin_matrix_1_1
_jana_cell_twin_matrix_1_2
_jana_cell_twin_matrix_1_3
_jana_cell_twin_matrix_2_1
_jana_cell_twin_matrix_2_2
_jana_cell_twin_matrix_2_3
_jana_cell_twin_matrix_3_1
_jana_cell_twin_matrix_3_2
_jana_cell_twin_matrix_3_3
1 0.5894(10) 1 0 0 0 1 0 0 0 1
2 0.4106(10) 1 0 0 0 -1 0 0 0 -1

loop_
_jana_atom_site_crenel_ortho_func_id
_jana_atom_site_crenel_ortho_func_c
_jana_atom_site_crenel_ortho_func_w
_jana_atom_site_crenel_ortho_func_eps
1 0.000000 0.142857 0.950000
2 0.110566 0.035714 0.950000
3 -0.105731 0.035714 0.950000
4 0.000000 0.214286 0.950000
5 0.000000 0.250000 0.950000
6 0.000000 0.250000 0.950000

loop_
_jana_atom_site_displace_crenel_ortho_atom_site_label
_jana_atom_site_displace_crenel_ortho_axis
_jana_atom_site_displace_crenel_ortho_id
_jana_atom_site_displace_crenel_ortho_param_order
_jana_atom_site_displace_crenel_ortho_param_coeff
La1 x 1 1 0.00013(9)
La1 y 1 1 0.03771(4)
La1 z 1 1 0.00063(5)
La1 x 1 2 0.00016(3)
La1 y 1 2 -0.00065(4)
La1 z 1 2 0.00059(4)
O1 x 4 1 -0.0005(5)
O1 y 4 1 0.0206(6)
O1 z 4 1 -0.0100(5)
O1 x 4 2 0.0001(3)
O1 y 4 2 0.0091(5)
O1 z 4 2 0.0039(6)
O1 x 4 3 0.0011(6)
O1 y 4 3 -0.0044(8)
O1 z 4 3 0.0060(8)
O1 x 4 4 0.0008(4)
O1 y 4 4 -0.0061(6)
O1 z 4 4 0.0001(6)
O1 x 4 5 -0.0013(8)
O1 y 4 5 0.0087(10)
O1 z 4 5 0.0031(10)
O1 x 4 6 0
O1 y 4 6 0
O1 z 4 6 0
O2 x 5 1 0.0022(3)
O2 y 5 1 0.0343(5)
O2 z 5 1 0.0013(4)
O2 x 5 2 -0.0083(3)
O2 y 5 2 -0.0042(5)
O2 z 5 2 0.0140(5)
O2 x 5 3 0.0058(4)
O2 y 5 3 -0.0051(5)
O2 z 5 3 -0.0069(5)
O2 x 5 4 0.0031(3)
O2 y 5 4 0.0082(6)
O2 z 5 4 -0.0032(5)
O2 x 5 5 -0.0075(4)
O2 y 5 5 0.0066(7)
O2 z 5 5 0.0032(6)
O2 x 5 6 0
O2 y 5 6 0
O2 z 5 6 0
O3 x 6 1 -0.0023(3)
O3 y 6 1 0.0366(5)
O3 z 6 1 0.0005(5)
O3 x 6 2 0.0064(3)
O3 y 6 2 0.0028(5)
O3 z 6 2 0.0158(5)
O3 x 6 3 -0.0064(4)
O3 y 6 3 -0.0011(5)
O3 z 6 3 -0.0069(5)
O3 x 6 4 -0.0013(3)
O3 y 6 4 0.0046(6)
O3 z 6 4 -0.0032(5)
O3 x 6 5 0.0065(4)
O3 y 6 5 0.0027(7)
O3 z 6 5 0.0035(6)
O3 x 6 6 0
O3 y 6 6 0
O3 z 6 6 0

loop_
_jana_atom_site_u_crenel_ortho_atom_site_label
_jana_atom_site_u_crenel_ortho_tens_elem
_jana_atom_site_u_crenel_ortho_id
_jana_atom_site_u_crenel_ortho_param_order
_jana_atom_site_u_crenel_ortho_param_coeff
La1 U11 1 1 0.00032(6)
La1 U22 1 1 0.00027(7)
La1 U33 1 1 0.00068(9)
La1 U12 1 1 0.00018(9)
La1 U13 1 1 0.00001(7)
La1 U23 1 1 0.00015(10)
La1 U11 1 2 0.00054(7)
La1 U22 1 2 0.00075(7)
La1 U33 1 2 -0.00082(10)
La1 U12 1 2 -0.00008(10)
La1 U13 1 2 0.00030(15)
La1 U23 1 2 0.00018(8)
La1 U11 1 3 -0.00029(9)
La1 U22 1 3 0.00060(10)
La1 U33 1 3 -0.00021(13)
La1 U12 1 3 -0.00019(8)
La1 U13 1 3 -0.00006(10)
La1 U23 1 3 -0.00063(17)
La1 U11 1 4 0
La1 U22 1 4 0
La1 U33 1 4 0
La1 U12 1 4 0
La1 U13 1 4 0
La1 U23 1 4 0
